data_1559127
loop_
_publ_author_name
'Christensen, A. Norlund'

_publ_section_title
;
 Hydrogen Bonds in the Structure of BaC2O4.D2O
;
_journal_name_full 'Acta Chemica Scandinavica'
_journal_page_first 240
_journal_page_last 243
_journal_paper_doi 10.3891/acta.chem.scand.46-0240
_journal_volume 46
_journal_year 1992
_chemical_formula_moiety 'C2 D2 Ba O5'
_chemical_formula_sum 'C2 Ba D2 O5'
_chemical_formula_weight 245.345
_chemical_name_common
;
Barium oxalate monodeuterate BaC2O4.D2O
;
_space_group_IT_number 12
_space_group_name_Hall '-C 2y'
_space_group_name_H-M_alt 'C 1 2/m 1'
_symmetry_cell_setting monoclinic
_symmetry_Int_Tables_number 12
_symmetry_space_group_name_Hall '-C 2y'
_symmetry_space_group_name_H-M 'C 1 2/m 1'
_cell_angle_alpha 90.
_cell_angle_beta 122.35(2)
_cell_angle_gamma 90.
_cell_formula_units_Z 4
_cell_length_a 10.0648(3)
_cell_length_b 7.9350(2)
_cell_length_c 6.8503(2)
_cell_volume 462.18(10)
_diffrn_ambient_temperature 293
_diffrn_radiation_probe neutron
_diffrn_radiation_wavelength 1.909
_exptl_crystal_density_diffrn 3.526
_exptl_crystal_F_000 243
_pd_proc_ls_prof_R_factor 0.055
_pd_proc_ls_prof_wR_expected 0.047
_pd_proc_ls_prof_wR_factor 0.064
_refine_ls_R_Fsqd_factor 0.0840
_refine_ls_R_I_factor 0.101
_cod_data_source_file Acta-Chem-Scand-1992-46-240.cif
_cod_data_source_block 1
_cod_depositor_comments
;
Rietveld refinement using EDINP
neutron powder diffraction - ILL - instrument D1A
;
_cod_original_sg_symbol_H-M 'C 2/m'
_cod_original_formula_sum 'Ba C2 D2 O5'
_cod_database_code 1559127

loop_
_space_group_symop_id
_space_group_symop_operation_xyz
1 x,y,z
2 -x,y,-z
3 -x,-y,-z
4 x,-y,z
5 1/2+x,1/2+y,z
6 1/2-x,1/2+y,-z
7 1/2-x,1/2-y,-z
8 1/2+x,1/2-y,z

loop_
_atom_site_label
_atom_site_type_symbol
_atom_site_thermal_displace_type
_atom_site_fract_x
_atom_site_fract_y
_atom_site_fract_z
_atom_site_occupancy
_atom_site_U_iso_or_equiv
_atom_site_calc_flag
_atom_site_refinement_flags
_atom_site_disorder_assembly
_atom_site_disorder_group
Ba Ba Uiso 0.2183(10) 0.00000 0.3167(13) 1.000 0.0013(13) . . . .
O1 O Uiso 0.4140(5) 0.3326(6) 0.1281(9) 1.000 0.0500(13) . . . .
O2 O Uiso 0.3114(6) 0.3295(6) 0.3484(9) 1.000 0.0089(13) . . . .
O3 O Uiso 0.4756(10) 0.00000 0.2674(13) 1.000 0.011(3) . . . .
C C Uiso 0.3612(6) 0.3987(4) 0.2390(9) 1.000 0.0500(13) . . . .
D D Uiso 0.4639(7) 0.0938(8) 0.1789(12) 1.000 0.066(3) . . . .

loop_
_geom_angle_atom_site_label_1
_geom_angle_atom_site_label_2
_geom_angle_atom_site_label_3
_geom_angle
_geom_angle_site_symmetry_1
_geom_angle_site_symmetry_2
_geom_angle_site_symmetry_3
_geom_angle_publ_flag
O2 Ba O3 73.1(3) . . . yes
O2 Ba O3 77.4(2) . . 2_656 yes
O2 Ba O2 144.3(5) . . 4_555 yes
O1 Ba O2 134.3(3) 5_445 . . yes
O1 Ba O2 117.6(3) 6_545 . . yes
O2 Ba O2 125.0(3) . . 6_546 yes
O1 Ba O2 66.06(18) 7_555 . . yes
O2 Ba O2 70.03(19) . . 7_556 yes
O1 Ba O2 80.5(2) 8_455 . . yes
O3 Ba O3 63.0(3) . . 2_656 yes
O2 Ba O3 73.1(3) 4_555 . . yes
O1 Ba O3 140.1(3) 5_445 . . yes
O1 Ba O3 78.9(3) 6_545 . . yes
O2 Ba O3 127.6(3) 6_546 . . yes
O1 Ba O3 78.9(3) 7_555 . . yes
O2 Ba O3 127.6(3) 7_556 . . yes
O1 Ba O3 140.1(3) 8_455 . . yes
O2 Ba O3 77.4(2) 4_555 . 2_656 yes
O1 Ba O3 138.8(3) 5_445 . 2_656 yes
O1 Ba O3 133.4(4) 6_545 . 2_656 yes
O2 Ba O3 73.5(3) 6_546 . 2_656 yes
O1 Ba O3 133.4(4) 7_555 . 2_656 yes
O2 Ba O3 73.5(3) 7_556 . 2_656 yes
O1 Ba O3 138.8(3) 8_455 . 2_656 yes
O1 Ba O2 80.5(2) 5_445 . 4_555 yes
O1 Ba O2 66.06(18) 6_545 . 4_555 yes
O2 Ba O2 70.03(19) 4_555 . 6_546 yes
O1 Ba O2 117.6(3) 7_555 . 4_555 yes
O2 Ba O2 125.0(3) 4_555 . 7_556 yes
O1 Ba O2 134.3(3) 8_455 . 4_555 yes
O1 Ba O1 63.1(2) 5_445 . 6_545 yes
O1 Ba O2 66.4(3) 5_445 . 6_546 yes
O1 Ba O1 87.7(3) 5_445 . 7_555 yes
O1 Ba O2 92.0(4) 5_445 . 7_556 yes
O1 Ba O1 53.9(2) 5_445 . 8_455 yes
O1 Ba O2 116.4(2) 6_545 . 6_546 yes
O1 Ba O1 54.28(19) 6_545 . 7_555 yes
O1 Ba O2 152.1(4) 6_545 . 7_556 yes
O1 Ba O1 87.7(3) 6_545 . 8_455 yes
O1 Ba O2 152.1(4) 7_555 . 6_546 yes
O2 Ba O2 57.5(2) 6_546 . 7_556 yes
O1 Ba O2 92.0(4) 8_455 . 6_546 yes
O1 Ba O2 116.4(2) 7_555 . 7_556 yes
O1 Ba O1 63.1(2) 7_555 . 8_455 yes
O1 Ba O2 66.4(3) 8_455 . 7_556 yes
Ba O1 C 103.0(4) 5_555 . . yes
Ba O1 C 109.8(4) 6_555 . . yes
Ba O1 Ba 92.3(3) 5_555 . 6_555 yes
Ba O2 C 127.5(4) . . . yes
Ba O2 Ba 110.0(3) . . 6_556 yes
Ba O2 C 122.5(4) 6_556 . . yes
Ba O3 Ba 117.0(4) . . 2_656 yes
Ba O3 D 110.1(8) 2_656 . 4_555 yes
Ba O3 D 106.2(9) . . 4_555 yes
Ba O3 D 110.1(8) 2_656 . . yes
Ba O3 D 106.2(9) . . . yes
D O3 D 106.9(10) . . 4_555 yes
O1 C C 114.8(5) . . 4_565 yes
O2 C C 116.5(5) . . 4_565 yes
O1 C O2 128.7(4) . . . yes

loop_
_geom_bond_atom_site_label_1
_geom_bond_atom_site_label_2
_geom_bond_distance
_geom_bond_site_symmetry_1
_geom_bond_site_symmetry_2
_geom_bond_publ_flag
Ba O2 2.747(6) . . yes
Ba O3 2.785(16) . . yes
Ba O3 2.866(12) . 2_656 yes
Ba O2 2.747(6) . 4_555 yes
Ba O1 2.929(11) . 5_445 yes
Ba O1 2.912(8) . 6_545 yes
Ba O2 2.814(10) . 6_546 yes
Ba O1 2.912(8) . 7_555 yes
Ba O2 2.814(10) . 7_556 yes
Ba O1 2.929(11) . 8_455 yes
O1 C 1.252(8) . . yes
O2 C 1.231(8) . . yes
O3 D 0.927(8) . . yes
O3 D 0.927(8) . 4_555 yes
C C 1.608(4) . 4_565 no

loop_
_geom_hbond_atom_site_label_D
_geom_hbond_atom_site_label_H
_geom_hbond_atom_site_label_A
_geom_hbond_distance_DH
_geom_hbond_distance_HA
_geom_hbond_distance_DA
_geom_hbond_angle_DHA
_geom_hbond_site_symmetry_A
_geom_hbond_publ_flag
O3 D O1 0.927(8) 1.943(8) 2.762(5) 146.1(8) . yes

loop_
_geom_torsion_atom_site_label_1
_geom_torsion_atom_site_label_2
_geom_torsion_atom_site_label_3
_geom_torsion_atom_site_label_4
_geom_torsion
_geom_torsion_site_symmetry_1
_geom_torsion_site_symmetry_2
_geom_torsion_site_symmetry_3
_geom_torsion_site_symmetry_4
_geom_torsion_publ_flag
O3 Ba O2 C 37.2(6) . . . . no
O3 Ba O2 C 102.5(6) 2_656 . . . no
O2 Ba O2 C 56.5(9) 4_555 . . . no
O1 Ba O2 C -108.3(7) 5_445 . . . no
O1 Ba O2 C -30.1(8) 6_545 . . . no
O2 Ba O2 C 161.7(6) 6_546 . . . no
O1 Ba O2 C -47.9(6) 7_555 . . . no
O2 Ba O2 C 179.3(6) 7_556 . . . no
O1 Ba O2 C -112.5(6) 8_455 . . . no
Ba O1 C O2 -127.5(7) 5_555 . . . no
Ba O1 C O2 135.2(6) 6_555 . . . no
Ba O2 C O1 -17.4(10) . . . . no
Ba O2 C O1 161.8(6) 6_556 . . . no
Ba O2 C C 163.4(4) . . . 4_565 no
O1 C C O1 0.0(8) . . 4_565 4_565 no
O1 C C O2 -179.3(6) . . 4_565 4_565 no
O2 C C O1 179.3(6) . . 4_565 4_565 no
O2 C C O2 0.0(8) . . 4_565 4_565 no
